data_1544265
loop_
_publ_author_name
'Han, Jing-Qiang'
'Zhang, Huan-Huan'
'Xu, Peng-Fei'
'Luo, Yong-Chun'

_publ_section_title
;
 Lewis Acid and (Hypo)iodite Relay Catalysis Allows a Strategy for the
 Synthesis of Polysubstituted Azetidines and Tetrahydroquinolines.
;
_journal_issue 20
_journal_name_full 'Organic letters'
_journal_page_first 5212
_journal_paper_doi 10.1021/acs.orglett.6b02430
_journal_volume 18
_journal_year 2016
_chemical_formula_moiety 'C20 H21 N O4'
_chemical_formula_sum 'C20 H21 N O4'
_chemical_formula_weight 339.38
_chemical_name_systematic
;
 ? 
;
_space_group_crystal_system monoclinic
_space_group_IT_number 14
_space_group_name_Hall '-P 2yn'
_space_group_name_H-M_alt 'P 1 21/n 1'
_symmetry_space_group_name_Hall '-P 2yn'
_symmetry_space_group_name_H-M 'P 1 21/n 1'
_atom_sites_solution_hydrogens geom
_atom_sites_solution_primary direct
_atom_sites_solution_secondary difmap
_audit_creation_date 2015-09-16
_audit_creation_method
;
Olex2 1.2
(compiled 2014.11.28 svn.r3106 for OlexSys, GUI svn.r4959)
;
_cell_angle_alpha 90.00
_cell_angle_beta 98.694(3)
_cell_angle_gamma 90.00
_cell_formula_units_Z 4
_cell_length_a 9.7358(3)
_cell_length_b 9.6518(2)
_cell_length_c 19.9910(5)
_cell_measurement_reflns_used 3163
_cell_measurement_temperature 291.48(10)
_cell_measurement_theta_max 69.3380
_cell_measurement_theta_min 4.7920
_cell_volume 1856.93(8)
_computing_cell_refinement
;
CrysAlisPro, Agilent Technologies,
Version 1.171.37.33 (release 27-03-2014 CrysAlis171 .NET)
(compiled Mar 27 2014,17:12:48)
;
_computing_data_collection
;
CrysAlisPro, Agilent Technologies,
Version 1.171.37.33 (release 27-03-2014 CrysAlis171 .NET)
(compiled Mar 27 2014,17:12:48)
;
_computing_data_reduction
;
CrysAlisPro, Agilent Technologies,
Version 1.171.37.33 (release 27-03-2014 CrysAlis171 .NET)
(compiled Mar 27 2014,17:12:48)
;
_computing_molecular_graphics 'Olex2 (Dolomanov et al., 2009)'
_computing_publication_material 'Olex2 (Dolomanov et al., 2009)'
_computing_structure_refinement 'ShelXL (Sheldrick, 2008)'
_computing_structure_solution 'ShelXS (Sheldrick, 2008)'
_diffrn_ambient_environment air
_diffrn_ambient_temperature 291.48(10)
_diffrn_detector 'CCD plate'
_diffrn_detector_area_resol_mean 16.0733
_diffrn_detector_type Eos
_diffrn_measured_fraction_theta_full 0.977
_diffrn_measured_fraction_theta_max 0.977
_diffrn_measurement_details
;
  1 omega   38.00   93.00   1.0000    1.0000
omega____ theta____ kappa____ phi______ frames
    -      108.0000  -38.0000   90.0000 55

  2 omega   43.00  112.00   1.0000    1.0000
omega____ theta____ kappa____ phi______ frames
    -      108.0000 -111.0000  101.0000 69

  3 omega   38.00   65.00   1.0000    1.0000
omega____ theta____ kappa____ phi______ frames
    -      108.0000  -25.0000    0.0000 27

  4 omega   38.00   81.00   1.0000    1.0000
omega____ theta____ kappa____ phi______ frames
    -      108.0000  -25.0000  -30.0000 43

  5 omega   70.00  119.00   1.0000    1.0000
omega____ theta____ kappa____ phi______ frames
    -       54.0000   57.0000  -60.0000 49

  6 omega  117.00  167.00   1.0000    1.0000
omega____ theta____ kappa____ phi______ frames
    -      108.0000  111.0000  -30.0000 50

  7 omega  130.00  166.00   1.0000    1.0000
omega____ theta____ kappa____ phi______ frames
    -      108.0000   12.0000 -180.0000 36

  8 omega   82.00  110.00   1.0000    1.0000
omega____ theta____ kappa____ phi______ frames
    -      108.0000   12.0000 -180.0000 28

  9 omega   58.00   94.00   1.0000    1.0000
omega____ theta____ kappa____ phi______ frames
    -      108.0000  -25.0000 -150.0000 36

 10 omega   36.00   70.00   1.0000    1.0000
omega____ theta____ kappa____ phi______ frames
    -      108.0000  -25.0000  -90.0000 34

 11 omega   36.00   72.00   1.0000    1.0000
omega____ theta____ kappa____ phi______ frames
    -      108.0000   12.0000 -180.0000 36

 12 omega  -11.00   73.00   1.0000    1.0000
omega____ theta____ kappa____ phi______ frames
    -       54.0000  -57.0000 -120.0000 84

 13 omega   26.00   77.00   1.0000    1.0000
omega____ theta____ kappa____ phi______ frames
    -       54.0000 -125.0000 -120.0000 51

 14 omega   40.00  116.00   1.0000    1.0000
omega____ theta____ kappa____ phi______ frames
    -      108.0000 -111.0000  -60.0000 76

 15 omega    4.00   63.00   1.0000    1.0000
omega____ theta____ kappa____ phi______ frames
    -        0.0000   57.0000 -120.0000 59

 16 omega  -17.00   12.00   1.0000    1.0000
omega____ theta____ kappa____ phi______ frames
    -        0.0000   57.0000  150.0000 29

 17 omega   40.00   68.00   1.0000    1.0000
omega____ theta____ kappa____ phi______ frames
    -        0.0000   57.0000  150.0000 28

 18 omega  -17.00   80.00   1.0000    1.0000
omega____ theta____ kappa____ phi______ frames
    -       54.0000  -38.0000  -30.0000 97
;
_diffrn_measurement_device 'four-circle diffractometer'
_diffrn_measurement_device_type 'SuperNova, Dual, Cu at zero, Eos'
_diffrn_measurement_method '\w scans'
_diffrn_orient_matrix_UB_11 0.0643309000
_diffrn_orient_matrix_UB_12 0.0323467000
_diffrn_orient_matrix_UB_13 -0.0641653000
_diffrn_orient_matrix_UB_21 0.1466315000
_diffrn_orient_matrix_UB_22 -0.0083222000
_diffrn_orient_matrix_UB_23 0.0414614000
_diffrn_orient_matrix_UB_31 0.0051191000
_diffrn_orient_matrix_UB_32 -0.1559200000
_diffrn_orient_matrix_UB_33 -0.0155297000
_diffrn_radiation_monochromator mirror
_diffrn_radiation_probe x-ray
_diffrn_radiation_type CuK\a
_diffrn_radiation_wavelength 1.54184
_diffrn_reflns_av_R_equivalents 0.0153
_diffrn_reflns_av_unetI/netI 0.0224
_diffrn_reflns_limit_h_max 11
_diffrn_reflns_limit_h_min -11
_diffrn_reflns_limit_k_max 6
_diffrn_reflns_limit_k_min -11
_diffrn_reflns_limit_l_max 21
_diffrn_reflns_limit_l_min -24
_diffrn_reflns_number 6630
_diffrn_reflns_theta_full 69.78
_diffrn_reflns_theta_max 69.78
_diffrn_reflns_theta_min 4.80
_diffrn_source 'sealed X-ray tube'
_diffrn_source_type 'SuperNova (Cu) X-ray Source'
_exptl_absorpt_coefficient_mu 0.689
_exptl_absorpt_correction_T_max 1.00000
_exptl_absorpt_correction_T_min 0.87469
_exptl_absorpt_correction_type multi-scan
_exptl_absorpt_process_details
;
CrysAlisPro, Agilent Technologies,
Version 1.171.37.33 (release 27-03-2014 CrysAlis171 .NET)
(compiled Mar 27 2014,17:12:48)
Empirical absorption correction using spherical harmonics,
 implemented in SCALE3 ABSPACK scaling algorithm.
;
_exptl_crystal_colour 'clear light colourless'
_exptl_crystal_colour_lustre clear
_exptl_crystal_colour_modifier light
_exptl_crystal_colour_primary colourless
_exptl_crystal_density_diffrn 1.214
_exptl_crystal_density_method 'not measured'
_exptl_crystal_description block
_exptl_crystal_F_000 720
_exptl_crystal_size_max 0.35
_exptl_crystal_size_mid 0.31
_exptl_crystal_size_min 0.27
_refine_diff_density_max 0.175
_refine_diff_density_min -0.164
_refine_diff_density_rms 0.032
_refine_ls_extinction_method none
_refine_ls_goodness_of_fit_ref 1.025
_refine_ls_hydrogen_treatment constr
_refine_ls_matrix_type full
_refine_ls_number_parameters 229
_refine_ls_number_reflns 3426
_refine_ls_number_restraints 0
_refine_ls_restrained_S_all 1.025
_refine_ls_R_factor_all 0.0490
_refine_ls_R_factor_gt 0.0422
_refine_ls_shift/su_max 0.000
_refine_ls_shift/su_mean 0.000
_refine_ls_structure_factor_coef Fsqd
_refine_ls_weighting_details 'calc w=1/[\s^2^(Fo^2^)+(0.0667P)^2^+0.2268P] where P=(Fo^2^+2Fc^2^)/3'
_refine_ls_weighting_scheme calc
_refine_ls_wR_factor_gt 0.1151
_refine_ls_wR_factor_ref 0.1224
_reflns_number_gt 2931
_reflns_number_total 3426
_reflns_threshold_expression >2sigma(I)
_cod_data_source_file ol6b02430_si_001.cif
_cod_data_source_block hanjq0915
_cod_depositor_comments 'Adding full bibliography for 1544264--1544265.cif.'
_cod_original_cell_volume 1856.93(9)
_cod_database_code 1544265
_reflns_odcompleteness_completeness 99.32
_reflns_odcompleteness_iscentric 1
_reflns_odcompleteness_theta 66.97
_olex2_refinement_description
;
1. Fixed Uiso
 At 1.2 times of:
  All C(H) groups, All C(H,H) groups
 At 1.5 times of:
  All C(H,H,H) groups
2.a Ternary CH refined with riding coordinates:
 C8(H8)
2.b Secondary CH2 refined with riding coordinates:
 C15(H15A,H15B)
2.c Aromatic/amide H refined with riding coordinates:
 C2(H2), C3(H3), C5(H5), C6(H6), C10(H10), C11(H11), C12(H12), C13(H13),
 C14(H14)
2.d Idealised Me refined as rotating group:
 C7(H7A,H7B,H7C), C18(H18A,H18B,H18C), C20(H20A,H20B,H20C)
;
_olex2_submission_special_instructions 'No special instructions were received'

loop_
_space_group_symop_id
_space_group_symop_operation_xyz
1 'x, y, z'
2 '-x+1/2, y+1/2, -z+1/2'
3 '-x, -y, -z'
4 'x-1/2, -y-1/2, z-1/2'

loop_
_atom_site_label
_atom_site_type_symbol
_atom_site_fract_x
_atom_site_fract_y
_atom_site_fract_z
_atom_site_U_iso_or_equiv
_atom_site_adp_type
_atom_site_occupancy
_atom_site_calc_flag
_atom_site_refinement_flags_posn
O1 O 0.90918(18) 0.69841(13) 0.02598(6) 0.0914(5) Uani 1 d .
O2 O 0.90973(12) 0.59165(11) 0.12468(5) 0.0604(3) Uani 1 d .
O3 O 0.78108(14) 0.79694(14) 0.22825(5) 0.0771(4) Uani 1 d .
O4 O 0.62349(12) 0.67999(11) 0.15727(5) 0.0603(3) Uani 1 d .
N1 N 0.86005(12) 0.94074(11) 0.11460(5) 0.0451(3) Uani 1 d .
C1 C 1.00215(14) 0.96261(13) 0.13572(6) 0.0452(3) Uani 1 d .
C2 C 1.08001(16) 0.87697(15) 0.18306(7) 0.0546(3) Uani 1 d .
H2 H 1.0379 0.8017 0.2007 0.066 Uiso 1 calc R
C3 C 1.21936(17) 0.90292(17) 0.20404(7) 0.0616(4) Uani 1 d .
H3 H 1.2697 0.8437 0.2353 0.074 Uiso 1 calc R
C4 C 1.28637(17) 1.01472(17) 0.17983(8) 0.0604(4) Uani 1 d .
C5 C 1.20710(17) 1.10122(16) 0.13411(8) 0.0600(4) Uani 1 d .
H5 H 1.2488 1.1785 0.1180 0.072 Uiso 1 calc R
C6 C 1.06782(16) 1.07646(14) 0.11165(7) 0.0520(3) Uani 1 d .
H6 H 1.0179 1.1360 0.0804 0.062 Uiso 1 calc R
C7 C 1.4401(2) 1.0400(2) 0.20049(10) 0.0867(6) Uani 1 d .
H7A H 1.4665 1.0148 0.2471 0.130 Uiso 1 calc GR
H7B H 1.4600 1.1362 0.1947 0.130 Uiso 1 calc GR
H7C H 1.4914 0.9849 0.1728 0.130 Uiso 1 calc GR
C8 C 0.78596(15) 0.98930(14) 0.04846(6) 0.0480(3) Uani 1 d .
H8 H 0.8423 0.9731 0.0125 0.058 Uiso 1 calc R
C9 C 0.73443(14) 1.13576(14) 0.04636(7) 0.0484(3) Uani 1 d .
C10 C 0.71911(18) 1.20949(16) -0.01366(8) 0.0626(4) Uani 1 d .
H10 H 0.7416 1.1686 -0.0527 0.075 Uiso 1 calc R
C11 C 0.6700(2) 1.34479(18) -0.01544(10) 0.0771(5) Uani 1 d .
H11 H 0.6583 1.3938 -0.0560 0.093 Uiso 1 calc R
C12 C 0.63878(19) 1.40639(18) 0.04203(10) 0.0779(5) Uani 1 d .
H12 H 0.6073 1.4975 0.0406 0.094 Uiso 1 calc R
C13 C 0.6538(2) 1.33408(18) 0.10153(10) 0.0766(5) Uani 1 d .
H13 H 0.6323 1.3758 0.1406 0.092 Uiso 1 calc R
C14 C 0.70067(18) 1.19952(16) 0.10350(8) 0.0622(4) Uani 1 d .
H14 H 0.7098 1.1506 0.1440 0.075 Uiso 1 calc R
C15 C 0.68182(17) 0.86967(15) 0.05146(7) 0.0541(3) Uani 1 d .
H15A H 0.6652 0.8141 0.0106 0.065 Uiso 1 calc R
H15B H 0.5952 0.8977 0.0659 0.065 Uiso 1 calc R
C16 C 0.78866(15) 0.80578(13) 0.10861(6) 0.0469(3) Uani 1 d .
C17 C 0.87507(17) 0.69240(14) 0.08085(7) 0.0537(4) Uani 1 d .
C18 C 0.9953(2) 0.48216(19) 0.10304(11) 0.0821(5) Uani 1 d .
H18A H 0.9501 0.4436 0.0612 0.123 Uiso 1 calc GR
H18B H 1.0087 0.4110 0.1369 0.123 Uiso 1 calc GR
H18C H 1.0838 0.5195 0.0967 0.123 Uiso 1 calc GR
C19 C 0.73391(15) 0.76170(14) 0.17245(7) 0.0500(3) Uani 1 d .
C20 C 0.5630(2) 0.6271(2) 0.21403(9) 0.0767(5) Uani 1 d .
H20A H 0.4795 0.5770 0.1976 0.115 Uiso 1 calc GR
H20B H 0.5414 0.7029 0.2417 0.115 Uiso 1 calc GR
H20C H 0.6279 0.5663 0.2404 0.115 Uiso 1 calc GR

loop_
_atom_site_aniso_label
_atom_site_aniso_U_11
_atom_site_aniso_U_22
_atom_site_aniso_U_33
_atom_site_aniso_U_23
_atom_site_aniso_U_13
_atom_site_aniso_U_12
O1 0.1556(14) 0.0635(7) 0.0696(7) 0.0076(6) 0.0638(8) 0.0265(8)
O2 0.0818(7) 0.0475(5) 0.0540(6) -0.0012(4) 0.0170(5) 0.0137(5)
O3 0.1031(9) 0.0863(8) 0.0456(6) -0.0094(5) 0.0235(6) -0.0277(7)
O4 0.0709(7) 0.0573(6) 0.0560(6) 0.0040(5) 0.0202(5) -0.0109(5)
N1 0.0572(7) 0.0354(5) 0.0434(5) 0.0032(4) 0.0102(5) 0.0014(5)
C1 0.0583(8) 0.0392(6) 0.0405(6) -0.0037(5) 0.0152(6) 0.0032(6)
C2 0.0672(9) 0.0470(7) 0.0499(7) 0.0046(6) 0.0099(6) -0.0004(6)
C3 0.0663(9) 0.0640(9) 0.0525(8) -0.0018(7) 0.0028(7) 0.0051(8)
C4 0.0630(9) 0.0658(9) 0.0531(8) -0.0156(7) 0.0113(7) -0.0044(7)
C5 0.0711(10) 0.0533(8) 0.0593(8) -0.0083(7) 0.0221(7) -0.0115(7)
C6 0.0658(9) 0.0427(7) 0.0499(7) 0.0006(6) 0.0162(6) 0.0007(6)
C7 0.0685(11) 0.1038(15) 0.0862(13) -0.0182(11) 0.0067(9) -0.0137(11)
C8 0.0619(8) 0.0435(7) 0.0399(6) 0.0010(5) 0.0119(6) 0.0030(6)
C9 0.0531(7) 0.0438(7) 0.0480(7) 0.0030(5) 0.0066(6) 0.0022(6)
C10 0.0771(10) 0.0566(9) 0.0519(8) 0.0075(7) 0.0027(7) 0.0060(8)
C11 0.0882(13) 0.0603(10) 0.0753(11) 0.0210(9) -0.0123(9) 0.0082(9)
C12 0.0789(12) 0.0503(9) 0.0961(13) -0.0051(9) -0.0143(10) 0.0166(8)
C13 0.0891(13) 0.0620(10) 0.0767(11) -0.0110(8) 0.0065(9) 0.0225(9)
C14 0.0782(11) 0.0539(8) 0.0559(8) 0.0015(7) 0.0142(7) 0.0121(7)
C15 0.0685(9) 0.0474(7) 0.0461(7) -0.0008(6) 0.0073(6) -0.0030(6)
C16 0.0622(8) 0.0375(6) 0.0428(6) -0.0017(5) 0.0141(6) -0.0005(6)
C17 0.0754(9) 0.0401(7) 0.0491(7) -0.0023(6) 0.0212(7) 0.0007(6)
C18 0.0966(14) 0.0613(10) 0.0905(12) -0.0069(9) 0.0205(10) 0.0280(10)
C19 0.0646(8) 0.0410(7) 0.0472(7) -0.0009(5) 0.0171(6) 0.0014(6)
C20 0.0890(13) 0.0703(11) 0.0790(11) 0.0126(9) 0.0394(10) -0.0097(9)

loop_
_atom_type_symbol
_atom_type_description
_atom_type_scat_dispersion_real
_atom_type_scat_dispersion_imag
_atom_type_scat_source
C C 0.0181 0.0091 'International Tables Vol C Tables 4.2.6.8 and 6.1.1.4'
H H 0.0000 0.0000 'International Tables Vol C Tables 4.2.6.8 and 6.1.1.4'
N N 0.0311 0.0180 'International Tables Vol C Tables 4.2.6.8 and 6.1.1.4'
O O 0.0492 0.0322 'International Tables Vol C Tables 4.2.6.8 and 6.1.1.4'

loop_
_geom_angle_atom_site_label_1
_geom_angle_atom_site_label_2
_geom_angle_atom_site_label_3
_geom_angle
C17 O2 C18 116.08(12)
C19 O4 C20 116.15(12)
C1 N1 C8 123.12(10)
C1 N1 C16 126.20(11)
C16 N1 C8 92.70(10)
C2 C1 N1 121.83(12)
C2 C1 C6 118.17(13)
C6 C1 N1 119.93(12)
C1 C2 H2 119.7
C3 C2 C1 120.53(14)
C3 C2 H2 119.7
C2 C3 H3 119.1
C2 C3 C4 121.87(15)
C4 C3 H3 119.1
C3 C4 C7 121.96(17)
C5 C4 C3 117.10(15)
C5 C4 C7 120.91(16)
C4 C5 H5 118.9
C6 C5 C4 122.12(14)
C6 C5 H5 118.9
C1 C6 H6 119.9
C5 C6 C1 120.18(14)
C5 C6 H6 119.9
C4 C7 H7A 109.5
C4 C7 H7B 109.5
C4 C7 H7C 109.5
H7A C7 H7B 109.5
H7A C7 H7C 109.5
H7B C7 H7C 109.5
N1 C8 H8 110.6
N1 C8 C9 116.03(11)
N1 C8 C15 87.87(10)
C9 C8 H8 110.6
C9 C8 C15 119.19(12)
C15 C8 H8 110.6
C10 C9 C8 120.08(13)
C14 C9 C8 121.20(12)
C14 C9 C10 118.71(14)
C9 C10 H10 120.1
C9 C10 C11 119.82(16)
C11 C10 H10 120.1
C10 C11 H11 119.8
C12 C11 C10 120.41(16)
C12 C11 H11 119.8
C11 C12 H12 120.0
C13 C12 C11 120.04(16)
C13 C12 H12 120.0
C12 C13 H13 120.1
C12 C13 C14 119.87(17)
C14 C13 H13 120.1
C9 C14 H14 119.4
C13 C14 C9 121.13(15)
C13 C14 H14 119.4
C8 C15 H15A 114.1
C8 C15 H15B 114.1
C8 C15 C16 87.41(11)
H15A C15 H15B 111.3
C16 C15 H15A 114.1
C16 C15 H15B 114.1
N1 C16 C15 87.94(9)
N1 C16 C17 112.48(11)
N1 C16 C19 113.67(10)
C17 C16 C15 111.11(11)
C19 C16 C15 116.70(12)
C19 C16 C17 112.71(11)
O1 C17 O2 124.58(13)
O1 C17 C16 122.77(13)
O2 C17 C16 112.63(11)
O2 C18 H18A 109.5
O2 C18 H18B 109.5
O2 C18 H18C 109.5
H18A C18 H18B 109.5
H18A C18 H18C 109.5
H18B C18 H18C 109.5
O3 C19 O4 124.54(13)
O3 C19 C16 125.01(13)
O4 C19 C16 110.43(11)
O4 C20 H20A 109.5
O4 C20 H20B 109.5
O4 C20 H20C 109.5
H20A C20 H20B 109.5
H20A C20 H20C 109.5
H20B C20 H20C 109.5

loop_
_geom_bond_atom_site_label_1
_geom_bond_atom_site_label_2
_geom_bond_distance
O1 C17 1.1945(17)
O2 C17 1.3184(17)
O2 C18 1.4518(18)
O3 C19 1.1901(17)
O4 C19 1.3308(17)
O4 C20 1.4483(17)
N1 C1 1.4000(18)
N1 C8 1.4832(16)
N1 C16 1.4727(16)
C1 C2 1.3917(19)
C1 C6 1.3931(18)
C2 H2 0.9300
C2 C3 1.381(2)
C3 H3 0.9300
C3 C4 1.386(2)
C4 C5 1.384(2)
C4 C7 1.511(2)
C5 H5 0.9300
C5 C6 1.383(2)
C6 H6 0.9300
C7 H7A 0.9600
C7 H7B 0.9600
C7 H7C 0.9600
C8 H8 0.9800
C8 C9 1.4984(18)
C8 C15 1.544(2)
C9 C10 1.384(2)
C9 C14 1.380(2)
C10 H10 0.9300
C10 C11 1.389(2)
C11 H11 0.9300
C11 C12 1.368(3)
C12 H12 0.9300
C12 C13 1.368(3)
C13 H13 0.9300
C13 C14 1.375(2)
C14 H14 0.9300
C15 H15A 0.9700
C15 H15B 0.9700
C15 C16 1.552(2)
C16 C17 1.5345(18)
C16 C19 1.5163(18)
C18 H18A 0.9600
C18 H18B 0.9600
C18 H18C 0.9600
C20 H20A 0.9600
C20 H20B 0.9600
C20 H20C 0.9600
